data_4134157
loop_
_publ_author_name
'Wang, Ze-Shu'
'Chen, Yang-Bo'
'Zhang, Hao-Wen'
'Sun, Zhou'
'Zhu, Chunyin'
'Ye, Long-Wu'

_publ_section_title
;
 Ynamide Smiles Rearrangement Triggered by Visible-Light-Mediated
 Regioselective Ketyl-Ynamide Coupling: Rapid Access to Functionalized
 Indoles and Isoquinolines.
;
_journal_name_full 'Journal of the American Chemical Society'
_journal_paper_doi 10.1021/jacs.9b13975
_journal_year 2020
_chemical_formula_moiety 'C27 H19 N'
_chemical_formula_sum 'C27 H19 N'
_chemical_formula_weight 357.43
_space_group_crystal_system monoclinic
_space_group_IT_number 14
_space_group_name_Hall '-P 2ybc'
_space_group_name_H-M_alt 'P 1 21/c 1'
_atom_sites_solution_hydrogens geom
_atom_sites_solution_primary direct
_audit_creation_date 2018-09-17
_audit_creation_method
;
Olex2 1.2-ac3
(compiled 2017.01.05 svn.r3372 for Rigaku Oxford Diffraction, GUI svn.r5289)
;
_cell_angle_alpha 90
_cell_angle_beta 101.778(2)
_cell_angle_gamma 90
_cell_formula_units_Z 4
_cell_length_a 17.1558(4)
_cell_length_b 5.68250(13)
_cell_length_c 18.9738(4)
_cell_measurement_reflns_used 3238
_cell_measurement_temperature 100.01(10)
_cell_measurement_theta_max 75.7230
_cell_measurement_theta_min 4.7600
_cell_volume 1810.77(7)
_computing_cell_refinement 'CrysAlisPro 1.171.39.46 (Rigaku OD, 2018)'
_computing_data_collection 'CrysAlisPro 1.171.39.46 (Rigaku OD, 2018)'
_computing_data_reduction 'CrysAlisPro 1.171.39.46 (Rigaku OD, 2018)'
_computing_molecular_graphics 'Olex2 (Dolomanov et al., 2009)'
_computing_publication_material 'Olex2 (Dolomanov et al., 2009)'
_computing_structure_refinement 'ShelXL (Sheldrick, 2015)'
_computing_structure_solution 'ShelXS (Sheldrick, 2008)'
_diffrn_ambient_environment N~2~
_diffrn_ambient_temperature 100.01(10)
_diffrn_detector 'CCD plate'
_diffrn_detector_type HyPix
_diffrn_measured_fraction_theta_full 0.976
_diffrn_measured_fraction_theta_max 0.989
_diffrn_measurement_details
;
List of Runs (angles in degrees, time in seconds):

  # Type    Start    End  Width  t~exp~   \w     \q     \k     \f   Frames
--------------------------------------------------------------------------
  1  \w    -74.00   8.60   0.70    0.50    --  -46.75  93.00 137.00  118
  2  \w     45.00  71.60   0.70    0.50    --   46.75 -93.00  25.00   38
  3  \w    -15.00  10.20   0.70    0.50    --   46.75 -93.00  25.00   36
  4  \w    -82.00 -36.50   0.70    1.07    --  -88.50  93.00 137.00   65
  5  \w     57.00 108.10   0.70    1.07    --  110.00 -93.00  25.00   73
  6  \w    108.00 171.00   0.70    1.07    --  110.00  93.00 137.00   90
  7  \w   -118.00 -70.40   0.70    0.50    --  -46.75-125.00-180.00   68
  8  \w    -50.00  26.30   0.70    0.50    --  -46.75  37.00  30.00  109
  9  \w   -151.00-123.70   0.70    1.07    --  -88.50 -37.00  60.00   39
 10  \w   -149.00 -95.80   0.70    1.07    --  -88.50 -93.00  25.00   76
 11  \w   -116.00 -74.00   0.70    1.07    --  -88.50 -57.00 -60.00   60
 12  \w   -162.00-120.70   0.70    1.07    --  -88.50 -19.00  90.00   59
;
_diffrn_measurement_device 'four-circle diffractometer'
_diffrn_measurement_device_type 'XtaLAB Synergy, Dualflex, HyPix'
_diffrn_measurement_method '\w scans'
_diffrn_orient_matrix_type 'CrysAlisPro convention (1999,Acta A55,543-557)'
_diffrn_orient_matrix_UB_11 0.0034612000
_diffrn_orient_matrix_UB_12 0.0375990000
_diffrn_orient_matrix_UB_13 0.0809888000
_diffrn_orient_matrix_UB_21 -0.0356042000
_diffrn_orient_matrix_UB_22 0.2480736000
_diffrn_orient_matrix_UB_23 -0.0157385000
_diffrn_orient_matrix_UB_31 -0.0844403000
_diffrn_orient_matrix_UB_32 -0.1030696000
_diffrn_orient_matrix_UB_33 -0.0084290000
_diffrn_radiation_monochromator mirror
_diffrn_radiation_probe x-ray
_diffrn_radiation_type CuK\a
_diffrn_radiation_wavelength 1.54184
_diffrn_reflns_av_R_equivalents 0.0317
_diffrn_reflns_av_unetI/netI 0.0346
_diffrn_reflns_Laue_measured_fraction_full 0.976
_diffrn_reflns_Laue_measured_fraction_max 0.989
_diffrn_reflns_limit_h_max 14
_diffrn_reflns_limit_h_min -20
_diffrn_reflns_limit_k_max 5
_diffrn_reflns_limit_k_min -6
_diffrn_reflns_limit_l_max 22
_diffrn_reflns_limit_l_min -22
_diffrn_reflns_number 10277
_diffrn_reflns_point_group_measured_fraction_full 0.976
_diffrn_reflns_point_group_measured_fraction_max 0.989
_diffrn_reflns_theta_full 67.684
_diffrn_reflns_theta_max 67.058
_diffrn_reflns_theta_min 4.762
_diffrn_source 'micro-focus sealed X-ray tube'
_diffrn_source_type 'PhotonJet (Cu) X-ray Source'
_exptl_absorpt_coefficient_mu 0.577
_exptl_absorpt_correction_T_max 1.00000
_exptl_absorpt_correction_T_min 0.82945
_exptl_absorpt_correction_type multi-scan
_exptl_absorpt_process_details
;
CrysAlisPro 1.171.39.46 (Rigaku Oxford Diffraction, 2018)
Empirical absorption correction using spherical harmonics,
 implemented in SCALE3 ABSPACK scaling algorithm.
;
_exptl_crystal_colour 'clear light colourless'
_exptl_crystal_colour_lustre clear
_exptl_crystal_colour_modifier light
_exptl_crystal_colour_primary colourless
_exptl_crystal_density_diffrn 1.311
_exptl_crystal_description block
_exptl_crystal_F_000 752
_exptl_crystal_size_max 0.1
_exptl_crystal_size_mid 0.1
_exptl_crystal_size_min 0.05
_refine_diff_density_max 0.592
_refine_diff_density_min -0.280
_refine_diff_density_rms 0.049
_refine_ls_extinction_method none
_refine_ls_goodness_of_fit_ref 1.070
_refine_ls_hydrogen_treatment constr
_refine_ls_matrix_type full
_refine_ls_number_parameters 253
_refine_ls_number_reflns 3204
_refine_ls_number_restraints 0
_refine_ls_restrained_S_all 1.070
_refine_ls_R_factor_all 0.0558
_refine_ls_R_factor_gt 0.0463
_refine_ls_shift/su_max 0.000
_refine_ls_shift/su_mean 0.000
_refine_ls_structure_factor_coef Fsqd
_refine_ls_weighting_details
;
 w=1/[\s^2^(Fo^2^)+(0.0514P)^2^+1.2408P]
 where P=(Fo^2^+2Fc^2^)/3
;
_refine_ls_weighting_scheme calc
_refine_ls_wR_factor_gt 0.1128
_refine_ls_wR_factor_ref 0.1267
_reflns_Friedel_coverage 0.000
_reflns_number_gt 2747
_reflns_number_total 3204
_reflns_threshold_expression 'I > 2\s(I)'
_cod_data_source_file ja9b13975_si_005.cif
_cod_data_source_block wzs-20180917-1
_cod_database_code 4134157
_shelxl_version_number 2013-2
_chemical_oxdiff_formula 'C H N'
_shelx_space_group_comment
;
The symmetry employed for this shelxl refinement is uniquely defined
by the following loop, which should always be used as a source of
symmetry information in preference to the above space-group names.
They are only intended as comments.
;
_diffrn_oxdiff_ac3_digest_frames
;
018b587dc48fbf63bd243c56d21b8385ea00041cbf6
;
_reflns_odcompleteness_completeness 85.73
_reflns_odcompleteness_iscentric 1
_reflns_odcompleteness_theta 64.99
_olex2_refinement_description
;
1. Fixed Uiso
 At 1.2 times of:
  All C(H) groups
2.a Ternary CH refined with riding coordinates:
 C7(H7)
2.b Aromatic/amide H refined with riding coordinates:
 C2(H2), C3(H3), C4(H4), C5(H5), C9(H9), C10(H10), C11(H11), C12(H12),
 C13(H13), C17(H17), C18(H18), C19(H19), C20(H20), C21(H21), C23(H23), C24(H24),
  C25(H25), C26(H26)
;
_olex2_submission_special_instructions 'No special instructions were received'
_oxdiff_exptl_absorpt_empirical_details
;
Empirical correction (ABSPACK) includes:
- Absorption correction using spherical harmonics
- Frame scaling
;
_oxdiff_exptl_absorpt_empirical_full_max 1.199
_oxdiff_exptl_absorpt_empirical_full_min 0.683

loop_
_space_group_symop_operation_xyz
'x, y, z'
'-x, y+1/2, -z+1/2'
'-x, -y, -z'
'x, -y-1/2, z-1/2'

loop_
_atom_site_label
_atom_site_type_symbol
_atom_site_fract_x
_atom_site_fract_y
_atom_site_fract_z
_atom_site_U_iso_or_equiv
_atom_site_adp_type
_atom_site_occupancy
_atom_site_site_symmetry_order
_atom_site_calc_flag
_atom_site_refinement_flags_posn
N1 N 0.33733(9) 0.3589(3) 0.35977(8) 0.0253(3) Uani 1 1 d .
C1 C 0.34580(10) 0.4961(3) 0.42279(9) 0.0252(4) Uani 1 1 d .
C2 C 0.39760(11) 0.4677(3) 0.48858(10) 0.0280(4) Uani 1 1 d .
H2 H 0.4333 0.3383 0.4974 0.034 Uiso 1 1 calc R
C3 C 0.39514(11) 0.6369(4) 0.54130(10) 0.0304(4) Uani 1 1 d .
H3 H 0.4308 0.6246 0.5866 0.037 Uiso 1 1 calc R
C4 C 0.34168(12) 0.8227(4) 0.52894(11) 0.0332(5) Uani 1 1 d .
H4 H 0.3407 0.9354 0.5657 0.040 Uiso 1 1 calc R
C5 C 0.28919(11) 0.8441(4) 0.46222(10) 0.0318(4) Uani 1 1 d .
H5 H 0.2519 0.9698 0.4536 0.038 Uiso 1 1 calc R
C6 C 0.29233(10) 0.6810(3) 0.40950(10) 0.0278(4) Uani 1 1 d .
C7 C 0.24347(11) 0.6629(3) 0.33225(10) 0.0282(4) Uani 1 1 d .
H7 H 0.2547 0.8042 0.3045 0.034 Uiso 1 1 calc R
C8 C 0.15468(11) 0.6545(3) 0.33199(10) 0.0275(4) Uani 1 1 d .
C9 C 0.12313(11) 0.4630(3) 0.36198(10) 0.0289(4) Uani 1 1 d .
H9 H 0.1554 0.3287 0.3765 0.035 Uiso 1 1 calc R
C10 C 0.04524(11) 0.4666(4) 0.37076(10) 0.0312(4) Uani 1 1 d .
H10 H 0.0243 0.3357 0.3920 0.037 Uiso 1 1 calc R
C11 C -0.00269(11) 0.6607(4) 0.34865(10) 0.0314(4) Uani 1 1 d .
H11 H -0.0559 0.6642 0.3557 0.038 Uiso 1 1 calc R
C12 C 0.02731(11) 0.8487(3) 0.31641(10) 0.0298(4) Uani 1 1 d .
H12 H -0.0057 0.9801 0.3000 0.036 Uiso 1 1 calc R
C13 C 0.10587(12) 0.8450(3) 0.30805(10) 0.0314(4) Uani 1 1 d .
H13 H 0.1264 0.9741 0.2857 0.038 Uiso 1 1 calc R
C14 C 0.27995(10) 0.4478(3) 0.30393(9) 0.0236(4) Uani 1 1 d .
C15 C 0.27925(10) 0.3193(3) 0.24236(9) 0.0249(4) Uani 1 1 d .
C16 C 0.22693(11) 0.3641(3) 0.17161(9) 0.0273(4) Uani 1 1 d .
C17 C 0.18534(11) 0.5781(4) 0.15685(11) 0.0334(5) Uani 1 1 d .
H17 H 0.1907 0.6957 0.1931 0.040 Uiso 1 1 calc R
C18 C 0.13653(12) 0.6199(4) 0.08992(11) 0.0366(5) Uani 1 1 d .
H18 H 0.1091 0.7656 0.0812 0.044 Uiso 1 1 calc R
C19 C 0.12729(12) 0.4542(4) 0.03625(11) 0.0374(5) Uani 1 1 d .
H19 H 0.0938 0.4839 -0.0093 0.045 Uiso 1 1 calc R
C20 C 0.16752(12) 0.2443(4) 0.04967(10) 0.0368(5) Uani 1 1 d .
H20 H 0.1617 0.1283 0.0129 0.044 Uiso 1 1 calc R
C21 C 0.21631(12) 0.1996(4) 0.11591(10) 0.0327(4) Uani 1 1 d .
H21 H 0.2433 0.0530 0.1236 0.039 Uiso 1 1 calc R
C22 C 0.34089(10) 0.1433(3) 0.26128(10) 0.0259(4) Uani 1 1 d .
C23 C 0.37117(11) -0.0372(3) 0.22376(11) 0.0309(4) Uani 1 1 d .
H23 H 0.3498 -0.0612 0.1740 0.037 Uiso 1 1 calc R
C24 C 0.43184(12) -0.1791(3) 0.25920(11) 0.0354(5) Uani 1 1 d .
H24 H 0.4518 -0.3008 0.2334 0.042 Uiso 1 1 calc R
C25 C 0.46458(12) -0.1473(3) 0.33229(11) 0.0342(5) Uani 1 1 d .
H25 H 0.5062 -0.2480 0.3554 0.041 Uiso 1 1 calc R
C26 C 0.43731(11) 0.0284(3) 0.37137(10) 0.0296(4) Uani 1 1 d .
H26 H 0.4593 0.0504 0.4211 0.036 Uiso 1 1 calc R
C27 C 0.37617(10) 0.1726(3) 0.33505(10) 0.0252(4) Uani 1 1 d .

loop_
_atom_site_aniso_label
_atom_site_aniso_U_11
_atom_site_aniso_U_22
_atom_site_aniso_U_33
_atom_site_aniso_U_23
_atom_site_aniso_U_13
_atom_site_aniso_U_12
N1 0.0266(7) 0.0277(8) 0.0232(7) -0.0017(6) 0.0086(6) -0.0009(6)
C1 0.0251(9) 0.0292(10) 0.0235(9) -0.0019(7) 0.0100(7) -0.0054(8)
C2 0.0263(9) 0.0337(10) 0.0253(9) 0.0021(8) 0.0085(7) -0.0002(8)
C3 0.0288(9) 0.0416(11) 0.0222(9) -0.0031(8) 0.0086(7) -0.0062(8)
C4 0.0365(10) 0.0354(11) 0.0323(10) -0.0078(8) 0.0178(8) -0.0050(9)
C5 0.0300(9) 0.0339(11) 0.0349(10) 0.0026(8) 0.0146(8) 0.0009(8)
C6 0.0248(9) 0.0343(10) 0.0265(9) 0.0018(8) 0.0103(7) -0.0036(8)
C7 0.0300(9) 0.0294(10) 0.0265(9) -0.0002(8) 0.0087(7) -0.0027(8)
C8 0.0278(9) 0.0280(10) 0.0278(9) -0.0023(8) 0.0079(7) -0.0004(8)
C9 0.0279(9) 0.0263(10) 0.0327(10) 0.0014(8) 0.0067(8) 0.0014(8)
C10 0.0304(10) 0.0352(11) 0.0289(10) 0.0028(8) 0.0084(8) -0.0023(8)
C11 0.0254(9) 0.0410(11) 0.0287(10) -0.0046(8) 0.0075(7) 0.0025(8)
C12 0.0304(9) 0.0292(10) 0.0295(10) -0.0020(8) 0.0054(8) 0.0064(8)
C13 0.0359(10) 0.0264(10) 0.0338(10) 0.0005(8) 0.0115(8) 0.0017(8)
C14 0.0222(8) 0.0240(9) 0.0258(9) 0.0018(7) 0.0079(7) -0.0018(7)
C15 0.0246(8) 0.0283(9) 0.0237(9) -0.0006(7) 0.0094(7) -0.0053(7)
C16 0.0266(9) 0.0350(10) 0.0229(9) -0.0003(8) 0.0112(7) -0.0077(8)
C17 0.0315(10) 0.0369(11) 0.0349(10) -0.0081(9) 0.0139(8) -0.0020(9)
C18 0.0294(10) 0.0421(12) 0.0397(11) 0.0045(10) 0.0104(8) 0.0010(9)
C19 0.0342(10) 0.0494(13) 0.0293(10) 0.0047(9) 0.0080(8) -0.0076(10)
C20 0.0414(11) 0.0444(12) 0.0256(10) -0.0044(9) 0.0091(8) -0.0053(10)
C21 0.0371(10) 0.0336(10) 0.0280(10) -0.0024(8) 0.0082(8) -0.0016(9)
C22 0.0261(9) 0.0281(10) 0.0268(9) -0.0026(7) 0.0126(7) -0.0082(8)
C23 0.0313(10) 0.0313(10) 0.0333(10) -0.0061(8) 0.0144(8) -0.0045(8)
C24 0.0374(11) 0.0274(10) 0.0478(12) -0.0054(9) 0.0236(9) 0.0002(9)
C25 0.0334(10) 0.0296(10) 0.0439(12) 0.0078(9) 0.0180(9) 0.0050(8)
C26 0.0283(9) 0.0328(10) 0.0297(10) 0.0057(8) 0.0106(8) -0.0004(8)
C27 0.0255(9) 0.0242(9) 0.0292(9) 0.0009(7) 0.0132(7) -0.0017(7)

loop_
_atom_type_symbol
_atom_type_description
_atom_type_scat_dispersion_real
_atom_type_scat_dispersion_imag
_atom_type_scat_source
C C 0.0181 0.0091 'International Tables Vol C Tables 4.2.6.8 and 6.1.1.4'
H H 0.0000 0.0000 'International Tables Vol C Tables 4.2.6.8 and 6.1.1.4'
N N 0.0311 0.0180 'International Tables Vol C Tables 4.2.6.8 and 6.1.1.4'

loop_
_geom_angle_atom_site_label_1
_geom_angle_atom_site_label_2
_geom_angle_atom_site_label_3
_geom_angle
C14 N1 C1 112.39(15)
C27 N1 C1 137.53(16)
C27 N1 C14 109.63(15)
C2 C1 N1 129.46(17)
C6 C1 N1 108.40(15)
C6 C1 C2 122.14(17)
C1 C2 C3 117.27(18)
C4 C3 C2 121.29(18)
C3 C4 C5 119.99(18)
C6 C5 C4 119.08(18)
C1 C6 C7 109.60(16)
C5 C6 C1 120.20(17)
C5 C6 C7 130.19(18)
C8 C7 C6 110.84(14)
C14 C7 C6 101.95(15)
C14 C7 C8 117.21(15)
C9 C8 C7 119.78(17)
C13 C8 C7 120.89(17)
C13 C8 C9 119.08(17)
C10 C9 C8 120.43(18)
C9 C10 C11 120.21(18)
C12 C11 C10 119.80(17)
C11 C12 C13 119.76(17)
C8 C13 C12 120.65(18)
N1 C14 C7 107.59(15)
C15 C14 N1 109.71(16)
C15 C14 C7 142.56(17)
C14 C15 C16 125.35(17)
C14 C15 C22 106.09(16)
C22 C15 C16 128.52(16)
C17 C16 C15 121.26(17)
C21 C16 C15 122.30(18)
C21 C16 C17 116.44(17)
C18 C17 C16 120.98(18)
C19 C18 C17 121.1(2)
C18 C19 C20 118.69(19)
C19 C20 C21 120.99(19)
C20 C21 C16 121.8(2)
C23 C22 C15 134.84(17)
C23 C22 C27 117.27(17)
C27 C22 C15 107.88(15)
C24 C23 C22 119.97(18)
C23 C24 C25 121.26(18)
C26 C25 C24 120.98(18)
C25 C26 C27 117.49(18)
N1 C27 C22 106.67(15)
N1 C27 C26 130.31(17)
C26 C27 C22 123.01(17)

loop_
_geom_bond_atom_site_label_1
_geom_bond_atom_site_label_2
_geom_bond_distance
N1 C1 1.410(2)
N1 C14 1.386(2)
N1 C27 1.383(2)
C1 C2 1.386(3)
C1 C6 1.383(3)
C2 C3 1.394(3)
C3 C4 1.387(3)
C4 C5 1.401(3)
C5 C6 1.373(3)
C6 C7 1.536(3)
C7 C8 1.523(3)
C7 C14 1.521(3)
C8 C9 1.388(3)
C8 C13 1.387(3)
C9 C10 1.380(3)
C10 C11 1.389(3)
C11 C12 1.382(3)
C12 C13 1.389(3)
C14 C15 1.376(2)
C15 C16 1.477(2)
C15 C22 1.447(3)
C16 C17 1.409(3)
C16 C21 1.395(3)
C17 C18 1.392(3)
C18 C19 1.372(3)
C19 C20 1.376(3)
C20 C21 1.384(3)
C22 C23 1.407(3)
C22 C27 1.417(3)
C23 C24 1.378(3)
C24 C25 1.398(3)
C25 C26 1.381(3)
C26 C27 1.397(3)
